data_1535994
loop_
_publ_author_name
'Chang, J.S.'
'Wang, Y.'
'Hong, H.Y.-P.'
'Lee, G.H.'

_publ_section_title
;
 Crystal structure and electric conductiviy of Ba Cu5.65 S4.5
;
_journal_name_full 'Materials Research Bulletin'
_journal_page_first 863
_journal_page_last 869
_journal_volume 25
_journal_year 1990
_chemical_formula_sum 'Ba Cu5.65 S4.5'
_space_group_IT_number 148
_symmetry_space_group_name_Hall '-R 3'
_symmetry_space_group_name_H-M 'R -3 :H'
_cell_angle_alpha 90
_cell_angle_beta 90
_cell_angle_gamma 120
_cell_formula_units_Z 18
_cell_length_a 21.05
_cell_length_b 21.05
_cell_length_c 9.258
_cell_volume 3552.647
_citation_journal_id_ASTM MRBUAC
_cod_data_source_file Chang_MRBUAC_1990_1782.cif
_cod_data_source_block Ba1Cu5.65S4.5
_cod_original_cell_volume 3552.646
_cod_original_formula_sum 'Ba1 Cu5.65 S4.5'
_cod_database_code 1535994

loop_
_symmetry_equiv_pos_as_xyz
x,y,z
-y,x-y,z
-x+y,-x,z
-x,-y,-z
y,-x+y,-z
x-y,x,-z
x+2/3,y+1/3,z+1/3
-y+2/3,x-y+1/3,z+1/3
-x+y+2/3,-x+1/3,z+1/3
-x+2/3,-y+1/3,-z+1/3
y+2/3,-x+y+1/3,-z+1/3
x-y+2/3,x+1/3,-z+1/3
x+1/3,y+2/3,z+2/3
-y+1/3,x-y+2/3,z+2/3
-x+y+1/3,-x+2/3,z+2/3
-x+1/3,-y+2/3,-z+2/3
y+1/3,-x+y+2/3,-z+2/3
x-y+1/3,x+2/3,-z+2/3

loop_
_atom_site_label
_atom_site_type_symbol
_atom_site_fract_x
_atom_site_fract_y
_atom_site_fract_z
_atom_site_occupancy
_atom_site_U_iso_or_equiv
Cu6 Cu+1 0.1063 0.0686 0.4444 0.3781 0.0
Cu7 Cu+1 0.1217 0.0791 0.3876 0.2736 0.0
Cu5 Cu+1 -0.0874 0.29957 0.2354 1 0.0
Cu4 Cu+1 -0.18267 0.23882 -0.0281 1 0.0
S3 S-2 0.00655 0.28048 0.1692 1 0.0
Cu3 Cu+1 0.20119 0.30489 0.412 1 0.0
S6 S-2 0 0 0.0545 0.5 0.0
S2 S-2 0.20201 0.31542 0.1543 1 0.0
S4 S-2 -0.03212 0.15538 0.4985 1 0.0
Ba1 Ba+2 0.05572 0.15938 0.19451 1 0.0
Cu2 Cu+1 0.01321 0.27784 0.42446 1 0.0
S5 S-2 0 0 0.3068 1 0.0
S1 S-2 0.19477 0.12862 0.1422 1 0.0
Cu1 Cu+1 -0.10049 0.18071 0.0872 1 0.0
